data_7150091
loop_
_publ_author_name
'Sakai, Kenichi'
'Sakurai, Rumiko'
'Akimoto, Toshio'
'Hirayama, Noriaki'

_publ_section_title
;
 Molecular mechanism of dielectrically controlled optical resolution
 (DCR).
;
_journal_issue 2
_journal_name_full 'Organic &amp; biomolecular chemistry'
_journal_page_first 360
_journal_page_last 365
_journal_paper_doi 10.1039/b412827c
_journal_volume 3
_journal_year 2005
_chemical_absolute_configuration 'CHOOSE rm ad rmad syn or unk'
_chemical_formula_moiety 'C16 H17 N O4 S '
_chemical_formula_sum 'C16 H17 N O4 S'
_chemical_formula_weight 319.37
_space_group_IT_number 19
_symmetry_cell_setting orthorhombic
_symmetry_Int_Tables_number 19
_symmetry_space_group_name_Hall 'P 2ac 2ab'
_symmetry_space_group_name_H-M 'P 21 21 21'
_audit_creation_date 2004-02-07
_audit_creation_method 'by CrystalStructure 3.6.0'
_cell_angle_alpha 90
_cell_angle_beta 90
_cell_angle_gamma 90
_cell_formula_units_Z 4
_cell_length_a 5.212(4)
_cell_length_b 13.5426(8)
_cell_length_c 22.162(2)
_cell_measurement_reflns_used 9016
_cell_measurement_temperature 293.1
_cell_measurement_theta_max 67.8
_cell_measurement_theta_min 2.0
_cell_volume 1564.3(12)
_computing_cell_refinement PROCESS-AUTO
_computing_data_collection PROCESS-AUTO
_computing_data_reduction CrystalStructure
_computing_publication_material 'CrystalStructure 3.6.0'
_computing_structure_refinement CRYSTALS
_computing_structure_solution SIR92
_diffrn_detector_area_resol_mean 10.00
_diffrn_measured_fraction_theta_full 0.9843
_diffrn_measured_fraction_theta_max 0.9843
_diffrn_measurement_device_type 'Rigaku RAXIS-RAPID'
_diffrn_measurement_method \w
_diffrn_radiation_type 'Cu K\a'
_diffrn_radiation_wavelength 1.5418
_diffrn_reflns_av_R_equivalents 0.086
_diffrn_reflns_limit_h_max 5
_diffrn_reflns_limit_h_min -6
_diffrn_reflns_limit_k_max 16
_diffrn_reflns_limit_k_min -16
_diffrn_reflns_limit_l_max 26
_diffrn_reflns_limit_l_min -26
_diffrn_reflns_number 32768
_diffrn_reflns_theta_full 68.05
_diffrn_reflns_theta_max 68.05
_exptl_absorpt_coefficient_mu 1.997
_exptl_absorpt_correction_T_max 0.942
_exptl_absorpt_correction_T_min 0.462
_exptl_absorpt_correction_type psi-scan
_exptl_absorpt_process_details '(North, Phillips & Mathews, 1968)'
_exptl_crystal_colour colorless
_exptl_crystal_density_diffrn 1.356
_exptl_crystal_density_method 'not measured'
_exptl_crystal_description platelet
_exptl_crystal_F_000 672.00
_exptl_crystal_size_max 0.40
_exptl_crystal_size_mid 0.20
_exptl_crystal_size_min 0.03
_refine_diff_density_max 0.59
_refine_diff_density_min -0.50
_refine_ls_abs_structure_details 'Flack, H. D. (1983), Acta Cryst. A39, 876-881.  1110 Friedel Pairs'
_refine_ls_abs_structure_Flack 0.04(3)
_refine_ls_extinction_coef 22(6)
_refine_ls_extinction_method 'Larson (1970) Crystallographic Computing eq. 22'
_refine_ls_goodness_of_fit_ref 0.948
_refine_ls_hydrogen_treatment refall
_refine_ls_number_parameters 224
_refine_ls_number_reflns 2253
_refine_ls_R_factor_gt 0.0560
_refine_ls_shift/su_max 0.0000
_refine_ls_structure_factor_coef Fsqd
_refine_ls_weighting_details 'w = 1/[0.0010Fo^2^ + 3.0000\s(Fo^2^) + 0.5000]/(4Fo^2^)'
_refine_ls_weighting_scheme calc
_refine_ls_wR_factor_ref 0.1090
_reflns_number_gt 2242
_reflns_number_total 2805
_reflns_threshold_expression F^2^>2.0\s(F^2^)
_cod_data_source_file b412827c.txt
_cod_data_source_block (S)-2:(S)-2
_cod_depositor_comments
;
The following automatic conversions were performed:

'_exptl_absorpt_correction_type' tag value 'psi-scans' was replaced
with 'psi-scan' value.

Automatic conversion script
Id: cif_fix_values 1646 2011-03-28 12:23:43Z adriana 
;
_cod_original_cell_volume 1564(1)
_cod_original_formula_sum 'C16 H17 N O4 S '
_cod_database_code 7150091

loop_
_symmetry_equiv_pos_site_id
_symmetry_equiv_pos_as_xyz
1 +X,+Y,+Z
2 1/2+X,1/2-Y,-Z
3 -X,1/2+Y,1/2-Z
4 1/2-X,-Y,1/2+Z

loop_
_atom_site_label
_atom_site_type_symbol
_atom_site_fract_x
_atom_site_fract_y
_atom_site_fract_z
_atom_site_U_iso_or_equiv
_atom_site_adp_type
_atom_site_occupancy
_atom_site_symmetry_multiplicity
_atom_site_calc_flag
_atom_site_refinement_flags
_atom_site_disorder_assembly
_atom_site_disorder_group
S101 S 0.8635(2) 0.77873(8) 0.73941(4) 0.0450(3) Uani 1.00 1 d . . .
O101 O 1.0150(6) 0.7022(3) 0.5634(1) 0.072(1) Uani 1.00 1 d . . .
O102 O 0.5990(6) 0.7267(2) 0.5475(1) 0.0584(9) Uani 1.00 1 d . . .
O103 O 1.1240(6) 0.7670(2) 0.7200(1) 0.0630(9) Uani 1.00 1 d . . .
O104 O 0.7775(6) 0.8717(2) 0.7620(1) 0.0564(9) Uani 1.00 1 d . . .
N101 N 0.6867(8) 0.7545(3) 0.6813(1) 0.044(1) Uani 1.00 1 d . . .
C101 C 0.7378(7) 0.6655(3) 0.6443(1) 0.038(1) Uani 1.00 1 d . . .
C102 C 0.7728(8) 0.7021(3) 0.5790(2) 0.039(1) Uani 1.00 1 d . . .
C103 C 0.5296(8) 0.5874(3) 0.6482(2) 0.048(1) Uani 1.00 1 d . . .
C104 C 0.5910(8) 0.4995(3) 0.6087(2) 0.045(1) Uani 1.00 1 d . . .
C105 C 0.7913(9) 0.4363(3) 0.6233(2) 0.060(2) Uani 1.00 1 d . . .
C106 C 0.858(1) 0.3589(4) 0.5845(2) 0.070(2) Uani 1.00 1 d . . .
C107 C 0.720(1) 0.3442(4) 0.5327(3) 0.072(2) Uani 1.00 1 d . . .
C108 C 0.523(1) 0.4045(4) 0.5185(3) 0.076(2) Uani 1.00 1 d . . .
C109 C 0.4571(9) 0.4829(3) 0.5556(2) 0.059(2) Uani 1.00 1 d . . .
C110 C 0.8010(8) 0.6873(3) 0.7936(1) 0.044(1) Uani 1.00 1 d . . .
C111 C 0.932(1) 0.6003(4) 0.7942(2) 0.064(2) Uani 1.00 1 d . . .
C112 C 0.864(1) 0.5261(4) 0.8348(2) 0.083(2) Uani 1.00 1 d . . .
C113 C 0.661(1) 0.5386(4) 0.8741(2) 0.068(2) Uani 1.00 1 d . . .
C114 C 0.537(1) 0.6269(4) 0.8730(2) 0.071(2) Uani 1.00 1 d . . .
C115 C 0.6005(9) 0.7014(3) 0.8336(2) 0.057(1) Uani 1.00 1 d . . .
C116 C 0.585(2) 0.4571(4) 0.9173(3) 0.111(3) Uani 1.00 1 d . . .
H1 H 0.4244 0.3912 0.4834 0.092 Uiso 1.00 1 c R . .
H2 H 0.7693 0.2924 0.5062 0.087 Uiso 1.00 1 c R . .
H3 H 0.9957 0.3159 0.5946 0.085 Uiso 1.00 1 c R . .
H4 H 0.8833 0.4467 0.6597 0.072 Uiso 1.00 1 c R . .
H5 H 0.3206 0.5259 0.5446 0.071 Uiso 1.00 1 c R . .
H6 H 0.5071 0.7616 0.8332 0.068 Uiso 1.00 1 c R . .
H7 H 0.3987 0.6361 0.9004 0.086 Uiso 1.00 1 c R . .
H8 H 0.9565 0.4656 0.8353 0.099 Uiso 1.00 1 c R . .
H9 H 1.0693 0.5903 0.7667 0.077 Uiso 1.00 1 c R . .
H10 H 0.3732 0.6168 0.6354 0.058 Uiso 1.00 1 c R . .
H11 H 0.5126 0.5652 0.6886 0.058 Uiso 1.00 1 c R . .
H12 H 0.6945 0.4018 0.9119 0.133 Uiso 1.00 1 c R . .
H13 H 0.4127 0.4384 0.9090 0.133 Uiso 1.00 1 c R . .
H14 H 0.5971 0.4798 0.9577 0.133 Uiso 1.00 1 c R . .
H15 H 1.02(1) 0.737(4) 0.534(2) 0.09(2) Uiso 1.00 1 c . . .
H16 H 0.543(8) 0.758(3) 0.684(2) 0.03(1) Uiso 1.00 1 c . . .
H17 H 0.8945 0.6368 0.6574 0.045 Uiso 1.00 1 c R . .

loop_
_atom_site_aniso_label
_atom_site_aniso_U_11
_atom_site_aniso_U_22
_atom_site_aniso_U_33
_atom_site_aniso_U_12
_atom_site_aniso_U_13
_atom_site_aniso_U_23
S101 0.0424(6) 0.0555(6) 0.0371(4) -0.0050(6) 0.0020(5) -0.0023(5)
O101 0.045(2) 0.123(3) 0.047(2) 0.002(2) 0.008(1) 0.035(2)
O102 0.042(2) 0.091(2) 0.042(1) 0.012(2) -0.006(1) 0.020(2)
O103 0.035(2) 0.098(2) 0.057(2) -0.010(2) 0.003(2) -0.007(2)
O104 0.070(2) 0.051(2) 0.048(1) -0.003(1) 0.005(2) -0.010(1)
N101 0.032(2) 0.063(3) 0.036(2) 0.001(2) 0.005(2) -0.001(2)
C101 0.031(2) 0.053(2) 0.030(2) 0.008(2) 0.002(2) 0.007(2)
C102 0.038(3) 0.042(2) 0.037(2) 0.002(2) 0.006(2) -0.001(2)
C103 0.037(3) 0.061(3) 0.046(2) -0.001(2) 0.006(2) 0.008(2)
C104 0.039(3) 0.046(2) 0.049(2) -0.006(2) 0.001(2) 0.006(2)
C105 0.061(4) 0.057(3) 0.063(3) 0.003(3) -0.008(3) 0.010(2)
C106 0.062(3) 0.053(3) 0.096(4) 0.015(3) -0.004(4) 0.008(3)
C107 0.076(4) 0.054(3) 0.087(4) 0.000(3) 0.014(3) -0.005(3)
C108 0.086(4) 0.068(4) 0.074(4) 0.001(3) -0.017(3) -0.018(3)
C109 0.056(3) 0.057(3) 0.065(3) 0.003(2) -0.016(3) -0.009(2)
C110 0.047(3) 0.055(3) 0.029(2) 0.002(2) 0.001(2) -0.006(2)
C111 0.077(4) 0.068(3) 0.047(3) 0.021(3) 0.005(2) -0.007(2)
C112 0.129(5) 0.056(3) 0.063(3) 0.024(4) -0.013(4) 0.001(3)
C113 0.099(5) 0.058(3) 0.048(2) -0.013(3) -0.002(3) 0.002(2)
C114 0.082(4) 0.074(4) 0.058(3) -0.006(3) 0.017(3) 0.012(3)
C115 0.062(3) 0.056(3) 0.052(2) 0.008(3) 0.005(2) 0.002(2)
C116 0.180(7) 0.068(4) 0.084(4) -0.027(5) -0.005(5) 0.018(3)

loop_
_atom_type_symbol
_atom_type_description
_atom_type_scat_dispersion_real
_atom_type_scat_dispersion_imag
_atom_type_scat_source
C C 0.018 0.009
;
International Tables for Crystallography
(1992, Vol. C, Tables 4.2.6.8 and 6.1.1.4)
;
H H 0.000 0.000
;
International Tables for Crystallography
(1992, Vol. C, Table 6.1.1.4)
;
N N 0.031 0.018
;
International Tables for Crystallography
(1992, Vol. C, Tables 4.2.6.8 and 6.1.1.4)
;
O O 0.049 0.032
;
International Tables for Crystallography
(1992, Vol. C, Tables 4.2.6.8 and 6.1.1.4)
;
S S 0.333 0.557
;
International Tables for Crystallography
(1992, Vol. C, Tables 4.2.6.8 and 6.1.1.4)
;

loop_
_geom_angle_atom_site_label_1
_geom_angle_atom_site_label_2
_geom_angle_atom_site_label_3
_geom_angle
_geom_angle_publ_flag
_geom_angle_site_symmetry_1
_geom_angle_site_symmetry_2
_geom_angle_site_symmetry_3
O104 S101 O103 120.0(2) ? . . .
N101 S101 O103 106.2(2) ? . . .
C110 S101 O103 107.6(2) ? . . .
N101 S101 O104 106.2(2) ? . . .
C110 S101 O104 108.9(2) ? . . .
S101 N101 C101 120.2(3) ? . . .
C110 S101 N101 107.2(2) ? . . .
S101 C110 C111 121.6(3) ? . . .
S101 C110 C115 118.8(3) ? . . .
O101 C102 C101 111.3(3) ? . . .
O101 C102 O102 125.3(4) ? . . .
O102 C102 C101 123.4(4) ? . . .
N101 C101 C102 106.2(3) ? . . .
N101 C101 C103 114.0(3) ? . . .
C103 C101 C102 111.3(3) ? . . .
C101 C103 C104 111.4(3) ? . . .
C103 C104 C109 120.8(4) ? . . .
C103 C104 C105 120.6(4) ? . . .
C109 C104 C105 118.4(4) ? . . .
C104 C105 C106 120.4(4) ? . . .
C104 C109 C108 120.2(5) ? . . .
C105 C106 C107 119.5(5) ? . . .
C106 C107 C108 120.5(5) ? . . .
C107 C108 C109 120.9(5) ? . . .
C115 C110 C111 119.5(4) ? . . .
C110 C111 C112 120.2(5) ? . . .
C110 C115 C114 119.2(4) ? . . .
C111 C112 C113 120.8(5) ? . . .
C112 C113 C114 117.5(5) ? . . .
C112 C113 C116 120.6(5) ? . . .
C113 C114 C115 122.8(5) ? . . .
C116 C113 C114 121.9(5) ? . . .
S101 N101 H16 118(2) ? . . .
H15 O101 C102 105(3) ? . . .
H16 N101 C101 106(2) ? . . .
N101 C101 H17 108.4923 ? . . .
H17 C101 C102 108.5416 ? . . .
H17 C101 C103 108.1899 ? . . .
C101 C103 H10 107.7491 ? . . .
C101 C103 H11 109.8906 ? . . .
H10 C103 C104 109.8279 ? . . .
H11 C103 C104 108.5361 ? . . .
H11 C103 H10 109.4561 ? . . .
C104 C105 H4 119.0894 ? . . .
C104 C109 H5 119.6377 ? . . .
H4 C105 C106 120.4760 ? . . .
C105 C106 H3 120.2661 ? . . .
H3 C106 C107 120.2140 ? . . .
C106 C107 H2 118.9248 ? . . .
C107 C108 H1 119.1541 ? . . .
H2 C107 C108 120.5401 ? . . .
C108 C109 H5 120.1692 ? . . .
H1 C108 C109 119.9105 ? . . .
C110 C111 H9 119.6695 ? . . .
C110 C115 H6 119.8991 ? . . .
H9 C111 C112 120.1435 ? . . .
C111 C112 H8 119.9824 ? . . .
H8 C112 C113 119.1893 ? . . .
C113 C114 H7 117.6548 ? . . .
C113 C116 H12 109.6963 ? . . .
C113 C116 H13 108.6808 ? . . .
C113 C116 H14 110.0319 ? . . .
C114 C115 H6 120.8475 ? . . .
H7 C114 C115 119.5407 ? . . .
H13 C116 H12 109.4727 ? . . .
H14 C116 H12 109.4742 ? . . .
H14 C116 H13 109.4684 ? . . .

loop_
_geom_bond_atom_site_label_1
_geom_bond_atom_site_label_2
_geom_bond_distance
_geom_bond_publ_flag
_geom_bond_site_symmetry_1
_geom_bond_site_symmetry_2
S101 O103 1.433(3) ? . .
S101 O104 1.427(3) ? . .
S101 N101 1.617(4) ? . .
S101 C110 1.756(4) ? . .
O101 C102 1.309(5) ? . .
O102 C102 1.191(5) ? . .
N101 C101 1.482(5) ? . .
C101 C102 1.539(5) ? . .
C101 C103 1.518(6) ? . .
C103 C104 1.511(6) ? . .
C104 C105 1.389(6) ? . .
C104 C109 1.386(6) ? . .
C105 C106 1.399(7) ? . .
C106 C107 1.370(8) ? . .
C107 C108 1.351(8) ? . .
C108 C109 1.386(7) ? . .
C110 C111 1.361(7) ? . .
C110 C115 1.383(6) ? . .
C111 C112 1.395(7) ? . .
C112 C113 1.383(9) ? . .
C113 C114 1.360(7) ? . .
C113 C116 1.513(7) ? . .
C114 C115 1.374(7) ? . .
O101 H15 0.79(5) ? . .
N101 H16 0.76(4) ? . .
C101 H17 0.9500 ? . .
C103 H10 0.9500 ? . .
C103 H11 0.9501 ? . .
C105 H4 0.9499 ? . .
C106 H3 0.9500 ? . .
C107 H2 0.9500 ? . .
C108 H1 0.9499 ? . .
C109 H5 0.9500 ? . .
C111 H9 0.9500 ? . .
C112 H8 0.9500 ? . .
C114 H7 0.9500 ? . .
C115 H6 0.9500 ? . .
C116 H12 0.9500 ? . .
C116 H13 0.9500 ? . .
C116 H14 0.9499 ? . .

loop_
_geom_contact_atom_site_label_1
_geom_contact_atom_site_label_2
_geom_contact_distance
_geom_contact_publ_flag
_geom_contact_site_symmetry_1
_geom_contact_site_symmetry_2
S101 C101 2.688(4) ? . .
S101 C111 2.728(5) ? . .
S101 C115 2.709(4) ? . .
O101 O102 2.221(4) ? . .
O101 O102 3.082(4) ? . 65501
O101 O102 2.677(4) ? . 56602
O101 N101 3.202(5) ? . .
O101 C101 2.355(5) ? . .
O101 C103 3.514(5) ? . .
O102 O101 3.082(4) ? . 45501
O102 O101 2.677(4) ? . 46602
O102 O102 3.410(4) ? . 46602
O102 O102 3.410(4) ? . 56602
O102 N101 3.023(4) ? . .
O102 C101 2.409(4) ? . .
O102 C102 3.419(5) ? . 46602
O102 C103 2.943(5) ? . .
O102 C104 3.361(5) ? . .
O102 C109 3.387(6) ? . .
O102 C116 3.357(6) ? . 65603
O103 O104 2.477(4) ? . .
O103 N101 2.442(5) ? . .
O103 N101 3.061(5) ? . 65501
O103 C101 2.960(5) ? . .
O103 C103 3.595(5) ? . 65501
O103 C110 2.581(5) ? . .
O103 C111 2.967(6) ? . .
O104 N101 2.438(4) ? . .
O104 C110 2.596(5) ? . .
O104 C115 2.948(5) ? . .
N101 O103 3.061(5) ? . 45501
N101 C102 2.416(5) ? . .
N101 C103 2.516(5) ? . .
N101 C110 2.717(5) ? . .
N101 C111 3.501(6) ? . .
N101 C115 3.481(5) ? . .
C101 C104 2.502(6) ? . .
C101 C105 3.152(6) ? . .
C101 C109 3.481(6) ? . .
C101 C110 3.339(5) ? . .
C101 C111 3.584(6) ? . .
C102 O102 3.419(5) ? . 56602
C102 C103 2.524(6) ? . .
C102 C104 2.976(6) ? . .
C102 C109 3.434(6) ? . .
C103 O103 3.595(5) ? . 45501
C103 C105 2.521(6) ? . .
C103 C109 2.521(6) ? . .
C104 C106 2.419(7) ? . .
C104 C107 2.777(7) ? . .
C104 C108 2.403(7) ? . .
C105 C107 2.392(7) ? . .
C105 C108 2.745(8) ? . .
C105 C109 2.384(7) ? . .
C106 C108 2.362(8) ? . .
C106 C109 2.758(7) ? . .
C107 C109 2.381(7) ? . .
C108 C116 3.569(9) ? . 66404
C110 C112 2.389(6) ? . .
C110 C113 2.788(6) ? . .
C110 C114 2.379(6) ? . .
C111 C113 2.415(7) ? . .
C111 C114 2.724(7) ? . .
C111 C115 2.370(7) ? . .
C112 C114 2.344(8) ? . .
C112 C115 2.743(7) ? . .
C112 C116 2.517(9) ? . .
C113 C115 2.400(7) ? . .
C114 C116 2.512(7) ? . .
C116 O102 3.357(6) ? . 64603
C116 C108 3.569(9) ? . 66504
S101 H6 2.7966 ? . .
S101 H9 2.8334 ? . .
S101 H16 2.09(4) ? . .
S101 H17 2.6497 ? . .
O101 H5 2.9013 ? . 65501
O101 H10 2.7152 ? . 65501
O101 H14 3.4504 ? . 66404
O101 H15 3.46(5) ? . 46602
O101 H15 3.52(5) ? . 56602
O101 H17 2.3492 ? . .
O102 H5 3.0829 ? . .
O102 H10 2.7192 ? . .
O102 H12 2.9630 ? . 65603
O102 H13 3.0250 ? . 65603
O102 H14 3.5799 ? . 65603
O102 H15 3.02(5) ? . 45501
O102 H15 2.23(5) ? . .
O102 H15 1.92(5) ? . 46602
O102 H16 3.08(4) ? . .
O102 H17 3.1277 ? . .
O103 H6 3.2061 ? . 65501
O103 H9 2.6222 ? . .
O103 H10 3.0566 ? . 65501
O103 H11 3.4718 ? . 65501
O103 H16 3.13(4) ? . .
O103 H16 2.32(4) ? . 65501
O103 H17 2.5425 ? . .
O104 H6 2.5872 ? . .
O104 H11 3.2178 ? . 65603
O104 H16 2.61(4) ? . .
N101 H6 3.4949 ? . .
N101 H9 3.5366 ? . .
N101 H10 2.6803 ? . .
N101 H11 2.7240 ? . .
N101 H12 3.4918 ? . 65603
N101 H13 3.2361 ? . 65603
N101 H17 1.9982 ? . .
C101 H4 3.0779 ? . .
C101 H9 3.3747 ? . .
C101 H10 2.0215 ? . .
C101 H10 3.3826 ? . 65501
C101 H11 2.0467 ? . .
C101 H15 3.01(5) ? . .
C101 H16 1.85(4) ? . .
C102 H5 3.4405 ? . .
C102 H10 2.6902 ? . .
C102 H10 3.5624 ? . 65501
C102 H11 3.3431 ? . .
C102 H13 3.3522 ? . 65603
C102 H15 1.70(5) ? . .
C102 H15 2.95(5) ? . 46602
C102 H16 2.73(4) ? . .
C102 H17 2.0498 ? . .
C103 H4 2.6637 ? . .
C103 H5 2.6732 ? . .
C103 H9 3.5585 ? . 45501
C103 H16 2.45(3) ? . .
C103 H17 3.3836 ? . 45501
C103 H17 2.0267 ? . .
C104 H1 3.2588 ? . .
C104 H3 3.2761 ? . .
C104 H4 2.0282 ? . .
C104 H5 2.0316 ? . .
C104 H6 3.5080 ? . 64603
C104 H10 2.0399 ? . .
C104 H11 2.0249 ? . .
C104 H17 2.6697 ? . .
C105 H2 3.2464 ? . .
C105 H3 2.0489 ? . .
C105 H5 3.2447 ? . .
C105 H5 3.4817 ? . 65501
C105 H6 2.9911 ? . 64603
C105 H10 3.2858 ? . .
C105 H11 2.6941 ? . .
C105 H17 2.8704 ? . .
C106 H1 3.2144 ? . .
C106 H2 2.0096 ? . .
C106 H2 3.5824 ? . 55602
C106 H4 2.0509 ? . .
C106 H5 3.4203 ? . 65501
C106 H6 2.9484 ? . 64603
C106 H7 3.3179 ? . 64603
C106 H14 3.5657 ? . 66404
C107 H1 1.9943 ? . .
C107 H1 3.3792 ? . 55602
C107 H2 3.1127 ? . 45602
C107 H2 3.5155 ? . 55602
C107 H3 2.0223 ? . .
C107 H4 3.2516 ? . .
C107 H5 3.2338 ? . .
C107 H6 3.3898 ? . 64603
C107 H7 3.2431 ? . 64603
C107 H7 3.5507 ? . 66404
C107 H14 3.0568 ? . 66404
C108 H2 2.0078 ? . .
C108 H2 3.0251 ? . 45602
C108 H3 3.4380 ? . 45501
C108 H3 3.2185 ? . .
C108 H5 2.0360 ? . .
C108 H7 3.4602 ? . 56404
C108 H14 2.8632 ? . 66404
C109 H1 2.0335 ? . .
C109 H2 3.2409 ? . .
C109 H3 3.4131 ? . 45501
C109 H4 3.2410 ? . .
C109 H10 2.5705 ? . .
C109 H11 3.1660 ? . .
C109 H14 3.2174 ? . 66404
C110 H6 2.0315 ? . .
C110 H7 3.2373 ? . .
C110 H8 3.2434 ? . .
C110 H9 2.0088 ? . .
C110 H11 3.2255 ? . .
C110 H16 2.93(4) ? . .
C110 H17 3.1331 ? . .
C111 H6 3.2276 ? . .
C111 H7 3.4201 ? . 65501
C111 H8 2.0426 ? . .
C111 H11 3.2369 ? . .
C111 H17 3.0782 ? . .
C112 H7 3.1970 ? . .
C112 H7 3.4790 ? . 65501
C112 H9 2.0441 ? . .
C112 H12 2.5549 ? . .
C112 H13 3.1066 ? . .
C112 H13 3.5061 ? . 65501
C112 H14 3.1225 ? . .
C113 H1 3.3825 ? . 66504
C113 H6 3.2533 ? . .
C113 H7 1.9874 ? . .
C113 H8 2.0236 ? . .
C113 H9 3.2698 ? . .
C113 H12 2.0399 ? . .
C113 H13 2.0281 ? . .
C113 H14 2.0438 ? . .
C114 H1 3.4371 ? . 56504
C114 H2 3.3056 ? . 66504
C114 H6 2.0324 ? . .
C114 H8 3.2028 ? . .
C114 H9 3.4251 ? . 45501
C114 H12 3.2724 ? . .
C114 H13 2.7525 ? . .
C114 H14 2.7552 ? . .
C115 H7 2.0197 ? . .
C115 H9 3.4816 ? . 45501
C115 H9 3.2295 ? . .
C115 H16 3.41(4) ? . .
C116 H1 3.5936 ? . 66504
C116 H5 3.5324 ? . 56504
C116 H7 2.6376 ? . .
C116 H8 2.6592 ? . .
C116 H16 3.57(4) ? . 64603
H1 C107 3.3792 ? . 45602
H1 C113 3.3825 ? . 66404
H1 C114 3.4371 ? . 56404
H1 C116 3.5936 ? . 66404
H2 C106 3.5823 ? . 45602
H2 C107 3.5155 ? . 45602
H2 C107 3.1127 ? . 55602
H2 C108 3.0251 ? . 55602
H2 C114 3.3056 ? . 66404
H3 C108 3.4380 ? . 65501
H3 C109 3.4131 ? . 65501
H5 O101 2.9013 ? . 45501
H5 C105 3.4817 ? . 45501
H5 C106 3.4203 ? . 45501
H5 C116 3.5324 ? . 56404
H6 O103 3.2061 ? . 45501
H6 C104 3.5080 ? . 65603
H6 C105 2.9911 ? . 65603
H6 C106 2.9484 ? . 65603
H6 C107 3.3898 ? . 65603
H7 C106 3.3179 ? . 65603
H7 C107 3.2431 ? . 65603
H7 C107 3.5507 ? . 66504
H7 C108 3.4602 ? . 56504
H7 C111 3.4201 ? . 45501
H7 C112 3.4790 ? . 45501
H9 C103 3.5585 ? . 65501
H9 C114 3.4251 ? . 65501
H9 C115 3.4816 ? . 65501
H10 O101 2.7152 ? . 45501
H10 O103 3.0566 ? . 45501
H10 C101 3.3826 ? . 45501
H10 C102 3.5624 ? . 45501
H11 O103 3.4718 ? . 45501
H11 O104 3.2178 ? . 64603
H12 O102 2.9630 ? . 64603
H12 N101 3.4918 ? . 64603
H13 O102 3.0250 ? . 64603
H13 N101 3.2361 ? . 64603
H13 C102 3.3522 ? . 64603
H13 C112 3.5061 ? . 45501
H14 O101 3.4504 ? . 66504
H14 O102 3.5799 ? . 64603
H14 C106 3.5657 ? . 66504
H14 C107 3.0568 ? . 66504
H14 C108 2.8632 ? . 66504
H14 C109 3.2174 ? . 66504
H15 O101 3.52(5) ? . 46602
H15 O101 3.46(5) ? . 56602
H15 O102 3.02(5) ? . 65501
H15 O102 1.92(5) ? . 56602
H15 C102 2.95(5) ? . 56602
H16 O103 2.32(4) ? . 45501
H16 C116 3.57(4) ? . 65603
H17 C103 3.3836 ? . 65501

loop_
_geom_torsion_atom_site_label_1
_geom_torsion_atom_site_label_2
_geom_torsion_atom_site_label_3
_geom_torsion_atom_site_label_4
_geom_torsion
_geom_torsion_publ_flag
_geom_torsion_site_symmetry_1
_geom_torsion_site_symmetry_2
_geom_torsion_site_symmetry_3
_geom_torsion_site_symmetry_4
O103 S101 N101 C101 46.9(3) ? . . . .
O103 S101 C110 C111 -26.5(4) ? . . . .
S101 N101 C101 C102 -124.9(3) ? . . . .
N101 C101 C102 O101 104.1(4) ? . . . .
N101 C101 C102 O102 -76.1(5) ? . . . .
N101 C101 C103 C104 179.0(3) ? . . . .
C101 C103 C104 C105 69.5(5) ? . . . .
C103 C104 C105 C106 -175.7(4) ? . . . .
C103 C104 C109 C108 177.3(4) ? . . . .
C104 C105 C106 C107 -1.8(8) ? . . . .
C105 C106 C107 C108 0.8(8) ? . . . .
C106 C107 C108 C109 0.7(9) ? . . . .
C107 C108 C109 C104 -1.4(8) ? . . . .
S101 C110 C111 C112 -174.9(4) ? . . . .
S101 C110 C115 C114 174.8(4) ? . . . .
C110 C111 C112 C113 1.3(8) ? . . . .
C111 C112 C113 C114 -2.3(8) ? . . . .
C112 C113 C114 C115 2.1(8) ? . . . .
C113 C114 C115 C110 -0.8(8) ? . . . .
H15 O101 C102 O102 17.3(7) ? . . . .
H15 O101 C102 C101 -162.9(5) ? . . . .
C112 C113 C116 H12 -0.2 ? . . . .

loop_
_cod_related_entry_id
_cod_related_entry_database
_cod_related_entry_code
1 ChemSpider 89735
